data_4344360
loop_
_publ_author_name
'Anema, S.G.'
'MacKay, K.M.'
'Nicholson, B.K.'

_publ_section_title
;
 Characterization of open clusters with linked Ge Fe2 or Sn Fe2 triangles:
 Structures of Ge2 Fe6 (C O)23, Sn2 Fe6 (C O)23, and Ge2 Fe7 (C O)26
;
_journal_name_full 'Inorganic Chemistry'
_journal_page_first 3158
_journal_page_last 3164
_journal_volume 28
_journal_year 1989
_chemical_formula_sum 'C23 Fe6 O23 Sn2'
_chemical_name_systematic '((Fe (C O)3)2 (C O)) (Fe (C O)4)4 Sn2'
_space_group_IT_number 2
_symmetry_space_group_name_Hall '-P 1'
_symmetry_space_group_name_H-M 'P -1'
_cell_angle_alpha 95.65
_cell_angle_beta 104.53
_cell_angle_gamma 100.83
_cell_formula_units_Z 2
_cell_length_a 8.921
_cell_length_b 12.551
_cell_length_c 16.444
_cell_volume 1729.915
_citation_journal_id_ASTM INOCAJ
_cod_data_source_file Anema_INOCAJ_1989_1001.cif
_cod_data_source_block C23Fe6O23Sn2
_cod_original_cell_volume 1729.914
_cod_database_code 4344360

loop_
_symmetry_equiv_pos_as_xyz
x,y,z
-x,-y,-z

loop_
_atom_site_label
_atom_site_type_symbol
_atom_site_fract_x
_atom_site_fract_y
_atom_site_fract_z
_atom_site_occupancy
_atom_site_U_iso_or_equiv
Fe2 Fe -0.2726 -0.1221 0.6005 1 0.0
O21 O-2 -0.298 0.433 0.709 1 0.0
O2 O-2 -0.368 -0.283 0.902 1 0.0
O9 O-2 -0.38 -0.015 0.931 1 0.0
O10 O-2 -0.435 0.179 0.725 1 0.0
C7 C+2 -0.437 -0.058 0.596 1 0.0
C2 C+2 -0.36 -0.262 0.838 1 0.0
O5 O-2 -0.459 -0.311 0.471 1 0.0
Fe1 Fe -0.3527 -0.2282 0.735 1 0.0
Fe6 Fe -0.0221 0.3661 0.6674 1 0.0
C19 C+2 0.029 0.489 0.628 1 0.0
O6 O-2 -0.122 0.047 0.518 1 0.0
O17 O-2 0.422 0.214 0.927 1 0.0
O11 O-2 -0.162 0.318 0.983 1 0.0
O19 O-2 0.074 0.572 0.6 1 0.0
C6 C+2 -0.188 -0.019 0.546 1 0.0
O23 O-2 0.069 0.118 0.012 1 0.0
O8 O-2 0.025 -0.199 0.623 1 0.0
C18 C+2 0.335 0.409 0.813 1 0.0
C10 C+2 -0.332 0.163 0.773 1 0.0
O18 O-2 0.443 0.38 0.795 1 0.0
C8 C+2 -0.093 -0.174 0.615 1 0.0
C16 C+2 0.263 0.461 0.935 1 0.0
C4 C+2 -0.18 -0.28 0.744 1 0.0
O13 O-2 0.179 0.052 0.676 1 0.0
C13 C+2 0.145 0.069 0.737 1 0.0
C23 C+2 0.031 0.113 0.938 1 0.0
O14 O-2 -0.104 0.511 0.885 1 0.0
O22 O-2 0.223 0.268 0.62 1 0.0
O12 O-2 0.186 -0.124 0.889 1 0.0
C9 C+2 -0.29 0.046 0.901 1 0.0
O3 O-2 -0.604 -0.105 0.737 1 0.0
C3 C+2 -0.51 -0.153 0.733 1 0.0
O1 O-2 -0.556 -0.425 0.619 1 0.0
C22 C+2 0.132 0.306 0.64 1 0.0
C17 C+2 0.003 0.49 0.866 1 0.0
C14 C+2 0.295 0.167 0.891 1 0.0
C11 C+2 -0.164 0.245 0.932 1 0.0
C21 C+2 -0.189 0.406 0.696 1 0.0
O16 O-2 0.334 0.479 0.013 1 0.0
Fe3 Fe -0.1734 0.1352 0.8568 1 0.0
Fe4 Fe 0.1009 0.0819 0.8379 1 0.0
C1 C+2 -0.478 -0.346 0.665 1 0.0
C20 C+2 -0.157 0.284 0.578 1 0.0
C12 C+2 0.139 -0.048 0.868 1 0.0
C15 C+2 0.23 0.593 0.81 1 0.0
O4 O-2 -0.07 0.681 0.757 1 0.0
Sn2 Sn 0.0141 0.2597 0.7935 1 0.0
Fe5 Fe 0.1728 0.4577 0.8361 1 0.0
C5 C+2 -0.388 -0.237 0.522 1 0.0
O7 O-2 -0.541 -0.011 0.59 1 0.0
O20 O-2 -0.25 0.242 0.512 1 0.0
O15 O-2 0.275 0.676 0.797 1 0.0
Sn1 Sn -0.1747 -0.0363 0.7563 1 0.0
